data_7003522
loop_
_publ_author_name
'Mitra, Amitabha'
'Wang, Yuzhong'
'Parkin, Sean'
'Atwood, David'

_publ_section_title
;
 Halogen-containing tetrametallic aluminium alkoxides
;
_journal_issue 8
_journal_name_full 'Dalton Transactions'
_journal_page_first 1037
_journal_page_last 1042
_journal_paper_doi 10.1039/b716812h
_journal_year 2008
_chemical_formula_sum 'C15 H39 Al4 Cl3 O6'
_chemical_formula_weight 529.73
_chemical_name_systematic
;
?
;
_space_group_IT_number 14
_symmetry_cell_setting monoclinic
_symmetry_space_group_name_Hall '-P 2yn'
_symmetry_space_group_name_H-M 'P 1 21/n 1'
_atom_sites_solution_hydrogens geom
_atom_sites_solution_primary direct
_atom_sites_solution_secondary difmap
_audit_creation_method SHELXL-97
_cell_angle_alpha 90.00
_cell_angle_beta 90.646(2)
_cell_angle_gamma 90.00
_cell_formula_units_Z 4
_cell_length_a 14.2120(5)
_cell_length_b 11.5650(4)
_cell_length_c 16.7880(5)
_cell_measurement_reflns_used 31265
_cell_measurement_temperature 90.0(2)
_cell_measurement_theta_max 27.48
_cell_measurement_theta_min 1.00
_cell_volume 2759.13(16)
_computing_cell_refinement 'SCALEPACK (Otwinowski &amp; Minor, 1997)'
_computing_data_collection 'COLLECT (Nonius, 1998)'
_computing_data_reduction 'DENZO-SMN (Otwinowski &amp; Minor, 1997)'
_computing_molecular_graphics 'XP in Siemens SHELXTL (Sheldrick, 1994)'
_computing_publication_material
;
SHELX97-2 (Sheldrick, 1997) and local procedures
;
_computing_structure_refinement 'SHELXL-97 (Sheldrick, 1997)'
_computing_structure_solution 'SHELXS-97 (Sheldrick, 1990)'
_diffrn_ambient_temperature 90.0(2)
_diffrn_detector_area_resol_mean 18
_diffrn_measured_fraction_theta_full 1.000
_diffrn_measured_fraction_theta_max 1.000
_diffrn_measurement_device_type 'Nonius KappaCCD diffractometer'
_diffrn_measurement_method '\w scans at fixed \c = 55\%'
_diffrn_radiation_monochromator graphite
_diffrn_radiation_source 'fine-focus sealed tube'
_diffrn_radiation_type MoK\a
_diffrn_radiation_wavelength 0.71073
_diffrn_reflns_av_R_equivalents 0.0351
_diffrn_reflns_av_sigmaI/netI 0.0562
_diffrn_reflns_limit_h_max 16
_diffrn_reflns_limit_h_min -16
_diffrn_reflns_limit_k_max 13
_diffrn_reflns_limit_k_min -13
_diffrn_reflns_limit_l_max 19
_diffrn_reflns_limit_l_min -19
_diffrn_reflns_number 9273
_diffrn_reflns_theta_full 25.00
_diffrn_reflns_theta_max 25.00
_diffrn_reflns_theta_min 1.87
_diffrn_standards_decay_% &lt;1
_exptl_absorpt_coefficient_mu 0.484
_exptl_absorpt_correction_T_max 0.9179
_exptl_absorpt_correction_T_min 0.8885
_exptl_absorpt_correction_type multi-scan
_exptl_absorpt_process_details 'Scalepack (Otwinowski &amp; Minor, 1997)'
_exptl_crystal_colour colourless
_exptl_crystal_density_diffrn 1.275
_exptl_crystal_density_method 'not measured'
_exptl_crystal_description 'irregular block'
_exptl_crystal_F_000 1120
_exptl_crystal_size_max 0.25
_exptl_crystal_size_mid 0.20
_exptl_crystal_size_min 0.18
_refine_diff_density_max .448
_refine_diff_density_min -.441
_refine_diff_density_rms .060
_refine_ls_extinction_method none
_refine_ls_goodness_of_fit_ref 1.085
_refine_ls_hydrogen_treatment mixed
_refine_ls_matrix_type full
_refine_ls_number_parameters 273
_refine_ls_number_reflns 4856
_refine_ls_number_restraints 353
_refine_ls_restrained_S_all 1.056
_refine_ls_R_factor_all 0.0746
_refine_ls_R_factor_gt 0.0561
_refine_ls_shift/su_max 0.029
_refine_ls_shift/su_mean 0.002
_refine_ls_structure_factor_coef Fsqd
_refine_ls_weighting_details 'calc w=1/[\s^2^(Fo^2^)+(0.0402P)^2^+3.5577P] where P=(Fo^2^+2Fc^2^)/3'
_refine_ls_weighting_scheme calc
_refine_ls_wR_factor_gt 0.1147
_refine_ls_wR_factor_ref 0.1211
_reflns_number_gt 3979
_reflns_number_total 4856
_reflns_threshold_expression &gt;2\s(I)
_cod_data_source_file b716812h.txt
_cod_data_source_block k02073
_cod_original_sg_symbol_H-M 'P 21/n'
_cod_database_code 7003522

loop_
_symmetry_equiv_pos_as_xyz
'x, y, z'
'-x+1/2, y+1/2, -z+1/2'
'-x, -y, -z'
'x-1/2, -y-1/2, z-1/2'

loop_
_atom_site_label
_atom_site_type_symbol
_atom_site_fract_x
_atom_site_fract_y
_atom_site_fract_z
_atom_site_U_iso_or_equiv
_atom_site_adp_type
_atom_site_occupancy
_atom_site_symmetry_multiplicity
_atom_site_calc_flag
_atom_site_refinement_flags
_atom_site_disorder_assembly
_atom_site_disorder_group
Al1 Al 0.51358(6) 0.69895(7) 0.24599(5) 0.0171(2) Uani 1 1 d U A .
Al2 Al 0.40240(6) 0.49828(8) 0.27814(6) 0.0255(2) Uani 1 1 d DU . .
Al3 Al 0.59678(7) 0.82860(9) 0.37280(5) 0.0282(3) Uani 1 1 d DU . .
Al4 Al 0.54302(6) 0.78290(8) 0.08805(5) 0.0232(2) Uani 1 1 d DU . .
O1 O 0.39125(12) 0.63649(17) 0.23003(11) 0.0190(4) Uani 1 1 d U A .
O2 O 0.52071(13) 0.54911(17) 0.29395(11) 0.0203(5) Uani 1 1 d U A .
O3 O 0.48219(13) 0.78034(17) 0.34081(11) 0.0223(5) Uani 1 1 d U A .
O4 O 0.63261(13) 0.74423(17) 0.28863(11) 0.0209(5) Uani 1 1 d U A .
O5 O 0.49385(13) 0.83106(16) 0.18039(11) 0.0197(5) Uani 1 1 d U A .
O6 O 0.56305(13) 0.65380(17) 0.14640(11) 0.0197(4) Uani 1 1 d U A .
C1 C 0.3146(2) 0.6766(4) 0.1810(2) 0.0500(11) Uani 1 1 d U . .
H1A H 0.3337 0.6716 0.1246 0.060 Uiso 1 1 calc R A .
H1B H 0.3037 0.7593 0.1932 0.060 Uiso 1 1 calc R . .
C2 C 0.2272(2) 0.6155(4) 0.1898(2) 0.0522(11) Uani 1 1 d U A .
H2A H 0.2359 0.5342 0.1752 0.078 Uiso 1 1 calc R . .
H2B H 0.1792 0.6503 0.1549 0.078 Uiso 1 1 calc R . .
H2C H 0.2068 0.6204 0.2453 0.078 Uiso 1 1 calc R . .
C3 C 0.5952(2) 0.4992(3) 0.3417(2) 0.0399(9) Uani 1 1 d U . .
H3A H 0.6104 0.5525 0.3862 0.048 Uiso 1 1 calc R A .
H3B H 0.6522 0.4918 0.3087 0.048 Uiso 1 1 calc R . .
C4 C 0.5716(3) 0.3843(3) 0.3749(3) 0.0523(11) Uani 1 1 d U A .
H4A H 0.5179 0.3917 0.4107 0.078 Uiso 1 1 calc R . .
H4B H 0.6259 0.3539 0.4047 0.078 Uiso 1 1 calc R . .
H4C H 0.5554 0.3312 0.3314 0.078 Uiso 1 1 calc R . .
C5 C 0.3922(2) 0.7918(3) 0.3778(2) 0.0442(10) Uani 1 1 d U . .
H5A H 0.3735 0.7162 0.4004 0.053 Uiso 1 1 calc R A .
H5B H 0.3447 0.8135 0.3369 0.053 Uiso 1 1 calc R . .
C6 C 0.3930(3) 0.8802(4) 0.4421(2) 0.0577(12) Uani 1 1 d U A .
H6A H 0.4373 0.8567 0.4843 0.086 Uiso 1 1 calc R . .
H6B H 0.3298 0.8873 0.4643 0.086 Uiso 1 1 calc R . .
H6C H 0.4125 0.9549 0.4202 0.086 Uiso 1 1 calc R . .
C7 C 0.7245(2) 0.7419(3) 0.25305(19) 0.0362(9) Uani 1 1 d U . .
H7A H 0.7337 0.8136 0.2218 0.043 Uiso 1 1 calc R A .
H7B H 0.7283 0.6755 0.2160 0.043 Uiso 1 1 calc R . .
C8 C 0.8012(2) 0.7321(3) 0.3146(2) 0.0371(9) Uani 1 1 d U A .
H8A H 0.8001 0.8001 0.3494 0.056 Uiso 1 1 calc R . .
H8B H 0.8623 0.7276 0.2882 0.056 Uiso 1 1 calc R . .
H8C H 0.7915 0.6622 0.3465 0.056 Uiso 1 1 calc R . .
C9 C 0.4443(2) 0.9374(3) 0.1964(2) 0.0339(8) Uani 1 1 d U . .
H9A H 0.4574 0.9613 0.2520 0.041 Uiso 1 1 calc R A .
H9B H 0.3757 0.9234 0.1911 0.041 Uiso 1 1 calc R . .
C10 C 0.4708(3) 1.0318(3) 0.1426(2) 0.0584(12) Uani 1 1 d U A .
H10A H 0.5390 1.0441 0.1461 0.088 Uiso 1 1 calc R . .
H10B H 0.4381 1.1027 0.1581 0.088 Uiso 1 1 calc R . .
H10C H 0.4532 1.0114 0.0878 0.088 Uiso 1 1 calc R . .
C11 C 0.5907(3) 0.5410(3) 0.1191(2) 0.0393(9) Uani 1 1 d U . .
H11A H 0.5337 0.4935 0.1094 0.047 Uiso 1 1 calc R A .
H11B H 0.6288 0.5026 0.1611 0.047 Uiso 1 1 calc R . .
C12 C 0.6463(2) 0.5469(3) 0.0446(2) 0.0400(9) Uani 1 1 d U A .
H12A H 0.6082 0.5827 0.0023 0.060 Uiso 1 1 calc R . .
H12B H 0.6642 0.4686 0.0284 0.060 Uiso 1 1 calc R . .
H12C H 0.7031 0.5932 0.0540 0.060 Uiso 1 1 calc R . .
C13 C 0.3311(17) 0.480(2) 0.3756(11) 0.0381(8) Uani 0.612(4) 1 d PDU A 1
H13A H 0.3417 0.4021 0.3973 0.057 Uiso 0.612(4) 1 calc PR A 1
H13B H 0.2639 0.4902 0.3639 0.057 Uiso 0.612(4) 1 calc PR A 1
H13C H 0.3517 0.5376 0.4147 0.057 Uiso 0.612(4) 1 calc PR A 1
Cl1 Cl 0.3873(2) 0.3628(3) 0.19568(18) 0.0402(6) Uani 0.612(4) 1 d PDU A 1
C13' C 0.4047(16) 0.3612(18) 0.2092(14) 0.0402(6) Uani 0.388(4) 1 d PDU A 2
H13D H 0.4111 0.2916 0.2421 0.060 Uiso 0.388(4) 1 calc PR A 2
H13E H 0.4582 0.3665 0.1730 0.060 Uiso 0.388(4) 1 calc PR A 2
H13F H 0.3461 0.3572 0.1780 0.060 Uiso 0.388(4) 1 calc PR A 2
Cl1' Cl 0.3225(6) 0.4762(9) 0.3775(4) 0.0381(8) Uani 0.388(4) 1 d PDU A 2
C14 C 0.6374(2) 0.7832(3) 0.47995(16) 0.0307(8) Uani 1 1 d DU A .
H14A H 0.6120 0.8379 0.5188 0.046 Uiso 1 1 calc R . .
H14B H 0.7063 0.7838 0.4832 0.046 Uiso 1 1 calc R . .
H14C H 0.6142 0.7053 0.4916 0.046 Uiso 1 1 calc R . .
Cl2 Cl 0.62168(7) 1.00694(8) 0.34650(6) 0.0506(3) Uani 1 1 d DU A .
C15 C 0.6557(14) 0.862(2) 0.0481(14) 0.0481(10) Uani 0.559(4) 1 d PDU A 1
H15A H 0.6741 0.8281 -0.0028 0.072 Uiso 0.559(4) 1 calc PR A 1
H15B H 0.7074 0.8540 0.0868 0.072 Uiso 0.559(4) 1 calc PR A 1
H15C H 0.6417 0.9447 0.0403 0.072 Uiso 0.559(4) 1 calc PR A 1
Cl3 Cl 0.4401(3) 0.7573(5) -0.0016(3) 0.0385(7) Uani 0.559(4) 1 d PDU A 1
C15' C 0.4525(18) 0.766(3) -0.0001(15) 0.0385(7) Uani 0.441(4) 1 d PDU A 2
H15D H 0.4854 0.7401 -0.0479 0.058 Uiso 0.441(4) 1 calc PR A 2
H15E H 0.4220 0.8404 -0.0107 0.058 Uiso 0.441(4) 1 calc PR A 2
H15F H 0.4047 0.7086 0.0142 0.058 Uiso 0.441(4) 1 calc PR A 2
Cl3' Cl 0.6658(4) 0.8724(7) 0.0577(4) 0.0481(10) Uani 0.441(4) 1 d PDU A 2

loop_
_atom_site_aniso_label
_atom_site_aniso_U_11
_atom_site_aniso_U_22
_atom_site_aniso_U_33
_atom_site_aniso_U_23
_atom_site_aniso_U_13
_atom_site_aniso_U_12
Al1 0.0152(4) 0.0195(5) 0.0166(4) 0.0010(4) 0.0005(3) 0.0014(4)
Al2 0.0221(5) 0.0224(5) 0.0318(5) 0.0048(4) -0.0031(4) -0.0044(4)
Al3 0.0378(6) 0.0282(6) 0.0185(5) 0.0006(4) -0.0041(4) -0.0069(5)
Al4 0.0200(5) 0.0313(6) 0.0183(5) 0.0051(4) -0.0006(4) -0.0025(4)
O1 0.0150(10) 0.0220(11) 0.0201(10) 0.0036(9) -0.0030(8) 0.0004(9)
O2 0.0181(10) 0.0217(11) 0.0211(11) 0.0055(9) -0.0030(8) 0.0024(9)
O3 0.0253(11) 0.0230(11) 0.0188(10) -0.0025(9) 0.0044(8) 0.0022(9)
O4 0.0156(10) 0.0285(12) 0.0188(10) 0.0019(9) -0.0008(8) -0.0026(9)
O5 0.0201(11) 0.0179(11) 0.0211(10) 0.0025(9) -0.0018(8) 0.0028(9)
O6 0.0187(10) 0.0227(11) 0.0179(10) -0.0012(9) 0.0006(8) 0.0038(9)
C1 0.0176(17) 0.069(3) 0.063(3) 0.038(2) -0.0118(17) -0.0048(18)
C2 0.031(2) 0.055(3) 0.070(3) 0.019(2) -0.0253(19) -0.0102(19)
C3 0.033(2) 0.033(2) 0.053(2) 0.0144(18) -0.0171(17) 0.0022(17)
C4 0.033(2) 0.052(3) 0.072(3) 0.038(2) 0.0011(19) 0.0054(19)
C5 0.040(2) 0.045(2) 0.048(2) -0.0147(19) 0.0260(17) -0.0065(18)
C6 0.060(3) 0.067(3) 0.047(2) -0.021(2) 0.020(2) 0.014(2)
C7 0.0181(16) 0.059(3) 0.0317(18) 0.0056(18) 0.0001(13) -0.0018(17)
C8 0.0229(17) 0.048(2) 0.040(2) 0.0029(18) -0.0084(15) -0.0026(17)
C9 0.039(2) 0.0228(18) 0.040(2) 0.0017(15) -0.0048(16) 0.0100(16)
C10 0.097(3) 0.027(2) 0.052(3) 0.0111(19) 0.017(2) 0.014(2)
C11 0.047(2) 0.032(2) 0.039(2) -0.0061(17) 0.0153(17) 0.0061(18)
C12 0.040(2) 0.046(2) 0.034(2) -0.0085(18) 0.0073(16) 0.0098(18)
C13 0.028(2) 0.0470(14) 0.0398(11) 0.0134(9) 0.0058(9) -0.0042(11)
Cl1 0.0430(14) 0.0300(8) 0.0476(14) -0.0094(8) -0.0011(9) -0.0062(8)
C13' 0.0430(14) 0.0300(8) 0.0476(14) -0.0094(8) -0.0011(9) -0.0062(8)
Cl1' 0.028(2) 0.0470(14) 0.0398(11) 0.0134(9) 0.0058(9) -0.0042(11)
C14 0.046(2) 0.0333(19) 0.0126(15) -0.0002(14) -0.0087(14) -0.0064(17)
Cl2 0.0715(7) 0.0339(5) 0.0463(6) 0.0007(4) -0.0039(5) -0.0161(5)
C15 0.0313(16) 0.071(2) 0.0422(19) 0.0207(15) -0.0011(14) -0.0099(11)
Cl3 0.0374(15) 0.0505(13) 0.0274(8) 0.0068(8) -0.0099(8) -0.0070(12)
C15' 0.0374(15) 0.0505(13) 0.0274(8) 0.0068(8) -0.0099(8) -0.0070(12)
Cl3' 0.0313(16) 0.071(2) 0.0422(19) 0.0207(15) -0.0011(14) -0.0099(11)

loop_
_atom_type_symbol
_atom_type_description
_atom_type_scat_dispersion_real
_atom_type_scat_dispersion_imag
_atom_type_scat_source
C C .0033 .0016 'International Tables Vol C Tables 4.2.6.8 and 6.1.1.4'
H H .0000 .0000 'International Tables Vol C Tables 4.2.6.8 and 6.1.1.4'
Al Al .0645 .0514 'International Tables Vol C Tables 4.2.6.8 and 6.1.1.4'
Cl Cl .1484 .1585 'International Tables Vol C Tables 4.2.6.8 and 6.1.1.4'
O O .0106 .0060 'International Tables Vol C Tables 4.2.6.8 and 6.1.1.4'

loop_
_geom_angle_atom_site_label_1
_geom_angle_atom_site_label_2
_geom_angle_atom_site_label_3
_geom_angle
_geom_angle_site_symmetry_1
_geom_angle_site_symmetry_3
_geom_angle_publ_flag
O6 Al1 O1 96.84(9) . . ?
O6 Al1 O5 76.36(9) . . ?
O1 Al1 O5 95.46(9) . . ?
O6 Al1 O4 94.05(9) . . ?
O1 Al1 O4 165.10(9) . . ?
O5 Al1 O4 96.97(9) . . ?
O6 Al1 O3 164.93(10) . . ?
O1 Al1 O3 94.77(9) . . ?
O5 Al1 O3 93.01(9) . . ?
O4 Al1 O3 76.43(9) . . ?
O6 Al1 O2 95.93(9) . . ?
O1 Al1 O2 76.05(8) . . ?
O5 Al1 O2 167.95(9) . . ?
O4 Al1 O2 92.77(9) . . ?
O3 Al1 O2 96.17(9) . . ?
O6 Al1 Al3 130.49(7) . . ?
O1 Al1 Al3 132.61(7) . . ?
O5 Al1 Al3 93.85(7) . . ?
O4 Al1 Al3 38.24(6) . . ?
O3 Al1 Al3 38.33(6) . . ?
O2 Al1 Al3 98.20(7) . . ?
O6 Al1 Al4 38.32(6) . . ?
O1 Al1 Al4 98.15(6) . . ?
O5 Al1 Al4 38.05(6) . . ?
O4 Al1 Al4 96.70(7) . . ?
O3 Al1 Al4 130.15(7) . . ?
O2 Al1 Al4 133.66(7) . . ?
Al3 Al1 Al4 116.77(4) . . ?
O6 Al1 Al2 98.87(7) . . ?
O1 Al1 Al2 37.97(6) . . ?
O5 Al1 Al2 133.02(7) . . ?
O4 Al1 Al2 129.97(7) . . ?
O3 Al1 Al2 96.20(7) . . ?
O2 Al1 Al2 38.09(6) . . ?
Al3 Al1 Al2 120.72(4) . . ?
Al4 Al1 Al2 122.49(4) . . ?
O1 Al2 O2 81.55(9) . . ?
O1 Al2 C13 115.6(9) . . ?
O2 Al2 C13 114.0(8) . . ?
O1 Al2 C13' 117.1(8) . . ?
O2 Al2 C13' 109.2(7) . . ?
C13 Al2 C13' 114.8(12) . . ?
O1 Al2 Cl1' 115.5(3) . . ?
O2 Al2 Cl1' 116.6(3) . . ?
C13 Al2 Cl1' 2.6(11) . . ?
C13' Al2 Cl1' 113.2(9) . . ?
O1 Al2 Cl1 111.07(12) . . ?
O2 Al2 Cl1 115.46(11) . . ?
C13 Al2 Cl1 114.9(8) . . ?
C13' Al2 Cl1 8.6(7) . . ?
Cl1' Al2 Cl1 113.0(3) . . ?
O1 Al2 Al1 40.55(6) . . ?
O2 Al2 Al1 41.02(6) . . ?
C13 Al2 Al1 122.8(8) . . ?
C13' Al2 Al1 122.0(8) . . ?
Cl1' Al2 Al1 124.6(3) . . ?
Cl1 Al2 Al1 122.22(12) . . ?
O4 Al3 O3 81.96(9) . . ?
O4 Al3 C14 119.68(13) . . ?
O3 Al3 C14 116.65(13) . . ?
O4 Al3 Cl2 108.20(8) . . ?
O3 Al3 Cl2 112.89(8) . . ?
C14 Al3 Cl2 113.63(11) . . ?
O4 Al3 Al1 40.99(6) . . ?
O3 Al3 Al1 41.12(6) . . ?
C14 Al3 Al1 131.45(11) . . ?
Cl2 Al3 Al1 114.91(5) . . ?
O5 Al4 O6 81.30(9) . . ?
O5 Al4 C15' 115.1(10) . . ?
O6 Al4 C15' 115.1(10) . . ?
O5 Al4 C15 118.3(8) . . ?
O6 Al4 C15 116.5(8) . . ?
C15' Al4 C15 108.6(12) . . ?
O5 Al4 Cl3' 112.9(2) . . ?
O6 Al4 Cl3' 114.4(2) . . ?
C15' Al4 Cl3' 114.0(10) . . ?
C15 Al4 Cl3' 5.9(9) . . ?
O5 Al4 Cl3 112.71(18) . . ?
O6 Al4 Cl3 112.03(18) . . ?
C15' Al4 Cl3 3.9(11) . . ?
C15 Al4 Cl3 112.5(7) . . ?
Cl3' Al4 Cl3 117.9(2) . . ?
O5 Al4 Al1 40.75(6) . . ?
O6 Al4 Al1 40.55(6) . . ?
C15' Al4 Al1 124.4(9) . . ?
C15 Al4 Al1 127.0(7) . . ?
Cl3' Al4 Al1 121.60(18) . . ?
Cl3 Al4 Al1 120.46(15) . . ?
C1 O1 Al2 127.5(2) . . ?
C1 O1 Al1 130.21(19) . . ?
Al2 O1 Al1 101.47(9) . . ?
C3 O2 Al2 129.12(19) . . ?
C3 O2 Al1 129.19(18) . . ?
Al2 O2 Al1 100.90(9) . . ?
C5 O3 Al3 130.7(2) . . ?
C5 O3 Al1 128.67(19) . . ?
Al3 O3 Al1 100.55(10) . . ?
C7 O4 Al3 127.00(19) . . ?
C7 O4 Al1 130.12(18) . . ?
Al3 O4 Al1 100.77(9) . . ?
C9 O5 Al4 128.31(18) . . ?
C9 O5 Al1 130.20(18) . . ?
Al4 O5 Al1 101.20(10) . . ?
C11 O6 Al4 128.20(18) . . ?
C11 O6 Al1 129.53(18) . . ?
Al4 O6 Al1 101.13(10) . . ?
O1 C1 C2 115.7(3) . . ?
O1 C1 H1A 108.4 . . ?
C2 C1 H1A 108.4 . . ?
O1 C1 H1B 108.4 . . ?
C2 C1 H1B 108.4 . . ?
H1A C1 H1B 107.4 . . ?
C1 C2 H2A 109.5 . . ?
C1 C2 H2B 109.5 . . ?
H2A C2 H2B 109.5 . . ?
C1 C2 H2C 109.5 . . ?
H2A C2 H2C 109.5 . . ?
H2B C2 H2C 109.5 . . ?
O2 C3 C4 113.6(3) . . ?
O2 C3 H3A 108.8 . . ?
C4 C3 H3A 108.8 . . ?
O2 C3 H3B 108.8 . . ?
C4 C3 H3B 108.8 . . ?
H3A C3 H3B 107.7 . . ?
C3 C4 H4A 109.5 . . ?
C3 C4 H4B 109.5 . . ?
H4A C4 H4B 109.5 . . ?
C3 C4 H4C 109.5 . . ?
H4A C4 H4C 109.5 . . ?
H4B C4 H4C 109.5 . . ?
O3 C5 C6 112.2(3) . . ?
O3 C5 H5A 109.2 . . ?
C6 C5 H5A 109.2 . . ?
O3 C5 H5B 109.2 . . ?
C6 C5 H5B 109.2 . . ?
H5A C5 H5B 107.9 . . ?
C5 C6 H6A 109.5 . . ?
C5 C6 H6B 109.5 . . ?
H6A C6 H6B 109.5 . . ?
C5 C6 H6C 109.5 . . ?
H6A C6 H6C 109.5 . . ?
H6B C6 H6C 109.5 . . ?
O4 C7 C8 111.8(3) . . ?
O4 C7 H7A 109.3 . . ?
C8 C7 H7A 109.3 . . ?
O4 C7 H7B 109.3 . . ?
C8 C7 H7B 109.3 . . ?
H7A C7 H7B 107.9 . . ?
C7 C8 H8A 109.5 . . ?
C7 C8 H8B 109.5 . . ?
H8A C8 H8B 109.5 . . ?
C7 C8 H8C 109.5 . . ?
H8A C8 H8C 109.5 . . ?
H8B C8 H8C 109.5 . . ?
O5 C9 C10 112.9(3) . . ?
O5 C9 H9A 109.0 . . ?
C10 C9 H9A 109.0 . . ?
O5 C9 H9B 109.0 . . ?
C10 C9 H9B 109.0 . . ?
H9A C9 H9B 107.8 . . ?
C9 C10 H10A 109.5 . . ?
C9 C10 H10B 109.5 . . ?
H10A C10 H10B 109.5 . . ?
C9 C10 H10C 109.5 . . ?
H10A C10 H10C 109.5 . . ?
H10B C10 H10C 109.5 . . ?
O6 C11 C12 112.1(3) . . ?
O6 C11 H11A 109.2 . . ?
C12 C11 H11A 109.2 . . ?
O6 C11 H11B 109.2 . . ?
C12 C11 H11B 109.2 . . ?
H11A C11 H11B 107.9 . . ?
C11 C12 H12A 109.5 . . ?
C11 C12 H12B 109.5 . . ?
H12A C12 H12B 109.5 . . ?
C11 C12 H12C 109.5 . . ?
H12A C12 H12C 109.5 . . ?
H12B C12 H12C 109.5 . . ?
Al2 C13 H13A 109.5 . . ?
Al2 C13 H13B 109.5 . . ?
H13A C13 H13B 109.5 . . ?
Al2 C13 H13C 109.5 . . ?
H13A C13 H13C 109.5 . . ?
H13B C13 H13C 109.5 . . ?
Al2 C13' H13D 109.5 . . ?
Al2 C13' H13E 109.5 . . ?
H13D C13' H13E 109.5 . . ?
Al2 C13' H13F 109.5 . . ?
H13D C13' H13F 109.5 . . ?
H13E C13' H13F 109.5 . . ?
Al3 C14 H14A 109.5 . . ?
Al3 C14 H14B 109.5 . . ?
H14A C14 H14B 109.5 . . ?
Al3 C14 H14C 109.5 . . ?
H14A C14 H14C 109.5 . . ?
H14B C14 H14C 109.5 . . ?
Al4 C15 H15A 109.5 . . ?
Al4 C15 H15B 109.5 . . ?
H15A C15 H15B 109.5 . . ?
Al4 C15 H15C 109.5 . . ?
H15A C15 H15C 109.5 . . ?
H15B C15 H15C 109.5 . . ?
Al4 C15' H15D 109.5 . . ?
Al4 C15' H15E 109.5 . . ?
H15D C15' H15E 109.5 . . ?
Al4 C15' H15F 109.5 . . ?
H15D C15' H15F 109.5 . . ?
H15E C15' H15F 109.5 . . ?

loop_
_geom_bond_atom_site_label_1
_geom_bond_atom_site_label_2
_geom_bond_distance
_geom_bond_site_symmetry_2
_geom_bond_publ_flag
Al1 O6 1.894(2) . ?
Al1 O1 1.899(2) . ?
Al1 O5 1.902(2) . ?
Al1 O4 1.903(2) . ?
Al1 O3 1.907(2) . ?
Al1 O2 1.913(2) . ?
Al1 Al3 2.8500(12) . ?
Al1 Al4 2.8589(12) . ?
Al1 Al2 2.8623(12) . ?
Al2 O1 1.797(2) . ?
Al2 O2 1.798(2) . ?
Al2 C13 1.946(13) . ?
Al2 C13' 1.964(14) . ?
Al2 Cl1' 2.044(5) . ?
Al2 Cl1 2.100(2) . ?
Al3 O4 1.796(2) . ?
Al3 O3 1.798(2) . ?
Al3 C14 1.954(3) . ?
Al3 Cl2 2.1396(13) . ?
Al4 O5 1.796(2) . ?
Al4 O6 1.807(2) . ?
Al4 C15' 1.960(14) . ?
Al4 C15 1.971(14) . ?
Al4 Cl3' 2.096(4) . ?
Al4 Cl3 2.108(3) . ?
O1 C1 1.434(4) . ?
O2 C3 1.442(4) . ?
O3 C5 1.434(4) . ?
O4 C7 1.443(3) . ?
O5 C9 1.444(4) . ?
O6 C11 1.439(4) . ?
C1 C2 1.439(5) . ?
C1 H1A 0.9900 . ?
C1 H1B 0.9900 . ?
C2 H2A 0.9800 . ?
C2 H2B 0.9800 . ?
C2 H2C 0.9800 . ?
C3 C4 1.481(5) . ?
C3 H3A 0.9900 . ?
C3 H3B 0.9900 . ?
C4 H4A 0.9800 . ?
C4 H4B 0.9800 . ?
C4 H4C 0.9800 . ?
C5 C6 1.488(5) . ?
C5 H5A 0.9900 . ?
C5 H5B 0.9900 . ?
C6 H6A 0.9800 . ?
C6 H6B 0.9800 . ?
C6 H6C 0.9800 . ?
C7 C8 1.498(4) . ?
C7 H7A 0.9900 . ?
C7 H7B 0.9900 . ?
C8 H8A 0.9800 . ?
C8 H8B 0.9800 . ?
C8 H8C 0.9800 . ?
C9 C10 1.468(5) . ?
C9 H9A 0.9900 . ?
C9 H9B 0.9900 . ?
C10 H10A 0.9800 . ?
C10 H10B 0.9800 . ?
C10 H10C 0.9800 . ?
C11 C12 1.488(4) . ?
C11 H11A 0.9900 . ?
C11 H11B 0.9900 . ?
C12 H12A 0.9800 . ?
C12 H12B 0.9800 . ?
C12 H12C 0.9800 . ?
C13 H13A 0.9800 . ?
C13 H13B 0.9800 . ?
C13 H13C 0.9800 . ?
C13' H13D 0.9800 . ?
C13' H13E 0.9800 . ?
C13' H13F 0.9800 . ?
C14 H14A 0.9800 . ?
C14 H14B 0.9800 . ?
C14 H14C 0.9800 . ?
C15 H15A 0.9800 . ?
C15 H15B 0.9800 . ?
C15 H15C 0.9800 . ?
C15' H15D 0.9800 . ?
C15' H15E 0.9800 . ?
C15' H15F 0.9800 . ?

loop_
_geom_torsion_atom_site_label_1
_geom_torsion_atom_site_label_2
_geom_torsion_atom_site_label_3
_geom_torsion_atom_site_label_4
_geom_torsion
_geom_torsion_site_symmetry_1
_geom_torsion_site_symmetry_2
_geom_torsion_site_symmetry_3
_geom_torsion_site_symmetry_4
_geom_torsion_publ_flag
O6 Al1 Al2 O1 -89.76(11) . . . . ?
O5 Al1 Al2 O1 -10.18(13) . . . . ?
O4 Al1 Al2 O1 167.28(13) . . . . ?
O3 Al1 Al2 O1 89.81(11) . . . . ?
O2 Al1 Al2 O1 -178.08(14) . . . . ?
Al3 Al1 Al2 O1 121.23(10) . . . . ?
Al4 Al1 Al2 O1 -57.12(10) . . . . ?
O6 Al1 Al2 O2 88.31(11) . . . . ?
O1 Al1 Al2 O2 178.08(14) . . . . ?
O5 Al1 Al2 O2 167.90(13) . . . . ?
O4 Al1 Al2 O2 -14.64(13) . . . . ?
O3 Al1 Al2 O2 -92.11(12) . . . . ?
Al3 Al1 Al2 O2 -60.69(10) . . . . ?
Al4 Al1 Al2 O2 120.95(10) . . . . ?
O6 Al1 Al2 C13 178.1(10) . . . . ?
O1 Al1 Al2 C13 -92.1(10) . . . . ?
O5 Al1 Al2 C13 -102.3(10) . . . . ?
O4 Al1 Al2 C13 75.2(10) . . . . ?
O3 Al1 Al2 C13 -2.3(10) . . . . ?
O2 Al1 Al2 C13 89.8(10) . . . . ?
Al3 Al1 Al2 C13 29.1(10) . . . . ?
Al4 Al1 Al2 C13 -149.2(10) . . . . ?
O6 Al1 Al2 C13' 5.7(7) . . . . ?
O1 Al1 Al2 C13' 95.4(7) . . . . ?
O5 Al1 Al2 C13' 85.2(7) . . . . ?
O4 Al1 Al2 C13' -97.3(7) . . . . ?
O3 Al1 Al2 C13' -174.8(7) . . . . ?
O2 Al1 Al2 C13' -82.7(7) . . . . ?
Al3 Al1 Al2 C13' -143.3(7) . . . . ?
Al4 Al1 Al2 C13' 38.3(7) . . . . ?
O6 Al1 Al2 Cl1' -179.7(4) . . . . ?
O1 Al1 Al2 Cl1' -89.9(4) . . . . ?
O5 Al1 Al2 Cl1' -100.1(4) . . . . ?
O4 Al1 Al2 Cl1' 77.4(4) . . . . ?
O3 Al1 Al2 Cl1' -0.1(4) . . . . ?
O2 Al1 Al2 Cl1' 92.0(4) . . . . ?
Al3 Al1 Al2 Cl1' 31.3(4) . . . . ?
Al4 Al1 Al2 Cl1' -147.0(4) . . . . ?
O6 Al1 Al2 Cl1 -4.52(11) . . . . ?
O1 Al1 Al2 Cl1 85.24(13) . . . . ?
O5 Al1 Al2 Cl1 75.06(13) . . . . ?
O4 Al1 Al2 Cl1 -107.48(12) . . . . ?
O3 Al1 Al2 Cl1 175.05(10) . . . . ?
O2 Al1 Al2 Cl1 -92.84(13) . . . . ?
Al3 Al1 Al2 Cl1 -153.53(9) . . . . ?
Al4 Al1 Al2 Cl1 28.12(10) . . . . ?
O6 Al1 Al3 O4 -21.06(13) . . . . ?
O1 Al1 Al3 O4 162.58(14) . . . . ?
O5 Al1 Al3 O4 -96.39(12) . . . . ?
O3 Al1 Al3 O4 173.63(15) . . . . ?
O2 Al1 Al3 O4 84.03(12) . . . . ?
Al4 Al1 Al3 O4 -64.60(10) . . . . ?
Al2 Al1 Al3 O4 116.95(11) . . . . ?
O6 Al1 Al3 O3 165.31(14) . . . . ?
O1 Al1 Al3 O3 -11.05(13) . . . . ?
O5 Al1 Al3 O3 89.98(12) . . . . ?
O4 Al1 Al3 O3 -173.63(15) . . . . ?
O2 Al1 Al3 O3 -89.60(12) . . . . ?
Al4 Al1 Al3 O3 121.76(11) . . . . ?
Al2 Al1 Al3 O3 -56.68(11) . . . . ?
O6 Al1 Al3 C14 -110.52(17) . . . . ?
O1 Al1 Al3 C14 73.12(18) . . . . ?
O5 Al1 Al3 C14 174.15(16) . . . . ?
O4 Al1 Al3 C14 -89.47(18) . . . . ?
O3 Al1 Al3 C14 84.17(18) . . . . ?
O2 Al1 Al3 C14 -5.43(16) . . . . ?
Al4 Al1 Al3 C14 -154.07(15) . . . . ?
Al2 Al1 Al3 C14 27.49(16) . . . . ?
O6 Al1 Al3 Cl2 68.41(11) . . . . ?
O1 Al1 Al3 Cl2 -107.95(10) . . . . ?
O5 Al1 Al3 Cl2 -6.92(8) . . . . ?
O4 Al1 Al3 Cl2 89.47(11) . . . . ?
O3 Al1 Al3 Cl2 -96.90(11) . . . . ?
O2 Al1 Al3 Cl2 173.50(8) . . . . ?
Al4 Al1 Al3 Cl2 24.86(7) . . . . ?
Al2 Al1 Al3 Cl2 -153.58(5) . . . . ?
O6 Al1 Al4 O5 179.18(14) . . . . ?
O1 Al1 Al4 O5 88.45(11) . . . . ?
O4 Al1 Al4 O5 -92.76(12) . . . . ?
O3 Al1 Al4 O5 -14.88(13) . . . . ?
O2 Al1 Al4 O5 166.91(14) . . . . ?
Al3 Al1 Al4 O5 -58.50(10) . . . . ?
Al2 Al1 Al4 O5 119.92(10) . . . . ?
O1 Al1 Al4 O6 -90.73(12) . . . . ?
O5 Al1 Al4 O6 -179.18(14) . . . . ?
O4 Al1 Al4 O6 88.06(12) . . . . ?
O3 Al1 Al4 O6 165.94(14) . . . . ?
O2 Al1 Al4 O6 -12.27(13) . . . . ?
Al3 Al1 Al4 O6 122.32(10) . . . . ?
Al2 Al1 Al4 O6 -59.26(10) . . . . ?
O6 Al1 Al4 C15' 89.5(13) . . . . ?
O1 Al1 Al4 C15' -1.2(13) . . . . ?
O5 Al1 Al4 C15' -89.7(13) . . . . ?
O4 Al1 Al4 C15' 177.6(13) . . . . ?
O3 Al1 Al4 C15' -104.5(13) . . . . ?
O2 Al1 Al4 C15' 77.3(13) . . . . ?
Al3 Al1 Al4 C15' -148.1(13) . . . . ?
Al2 Al1 Al4 C15' 30.3(13) . . . . ?
O6 Al1 Al4 C15 -88.8(11) . . . . ?
O1 Al1 Al4 C15 -179.5(11) . . . . ?
O5 Al1 Al4 C15 92.0(11) . . . . ?
O4 Al1 Al4 C15 -0.7(11) . . . . ?
O3 Al1 Al4 C15 77.2(11) . . . . ?
O2 Al1 Al4 C15 -101.1(11) . . . . ?
Al3 Al1 Al4 C15 33.5(11) . . . . ?
Al2 Al1 Al4 C15 -148.0(11) . . . . ?
O6 Al1 Al4 Cl3' -91.6(3) . . . . ?
O1 Al1 Al4 Cl3' 177.7(3) . . . . ?
O5 Al1 Al4 Cl3' 89.2(3) . . . . ?
O4 Al1 Al4 Cl3' -3.5(3) . . . . ?
O3 Al1 Al4 Cl3' 74.4(3) . . . . ?
O2 Al1 Al4 Cl3' -103.9(3) . . . . ?
Al3 Al1 Al4 Cl3' 30.7(3) . . . . ?
Al2 Al1 Al4 Cl3' -150.8(3) . . . . ?
O6 Al1 Al4 Cl3 89.0(2) . . . . ?
O1 Al1 Al4 Cl3 -1.8(2) . . . . ?
O5 Al1 Al4 Cl3 -90.2(2) . . . . ?
O4 Al1 Al4 Cl3 177.0(2) . . . . ?
O3 Al1 Al4 Cl3 -105.1(2) . . . . ?
O2 Al1 Al4 Cl3 76.7(2) . . . . ?
Al3 Al1 Al4 Cl3 -148.7(2) . . . . ?
Al2 Al1 Al4 Cl3 29.7(2) . . . . ?
O2 Al2 O1 C1 169.0(3) . . . . ?
C13 Al2 O1 C1 -78.4(9) . . . . ?
C13' Al2 O1 C1 61.6(8) . . . . ?
Cl1' Al2 O1 C1 -75.5(4) . . . . ?
Cl1 Al2 O1 C1 54.8(3) . . . . ?
Al1 Al2 O1 C1 170.2(3) . . . . ?
O2 Al2 O1 Al1 -1.28(9) . . . . ?
C13 Al2 O1 Al1 111.4(9) . . . . ?
C13' Al2 O1 Al1 -108.6(8) . . . . ?
Cl1' Al2 O1 Al1 114.3(3) . . . . ?
Cl1 Al2 O1 Al1 -115.38(12) . . . . ?
O6 Al1 O1 C1 -74.2(3) . . . . ?
O5 Al1 O1 C1 2.7(3) . . . . ?
O4 Al1 O1 C1 149.1(4) . . . . ?
O3 Al1 O1 C1 96.2(3) . . . . ?
O2 Al1 O1 C1 -168.6(3) . . . . ?
Al3 Al1 O1 C1 103.0(3) . . . . ?
Al4 Al1 O1 C1 -35.5(3) . . . . ?
Al2 Al1 O1 C1 -169.8(3) . . . . ?
O6 Al1 O1 Al2 95.67(10) . . . . ?
O5 Al1 O1 Al2 172.54(9) . . . . ?
O4 Al1 O1 Al2 -41.0(4) . . . . ?
O3 Al1 O1 Al2 -93.97(10) . . . . ?
O2 Al1 O1 Al2 1.22(9) . . . . ?
Al3 Al1 O1 Al2 -87.12(11) . . . . ?
Al4 Al1 O1 Al2 134.31(8) . . . . ?
O1 Al2 O2 C3 171.6(3) . . . . ?
C13 Al2 O2 C3 57.3(10) . . . . ?
C13' Al2 O2 C3 -72.5(9) . . . . ?
Cl1' Al2 O2 C3 57.3(4) . . . . ?
Cl1 Al2 O2 C3 -79.0(3) . . . . ?
Al1 Al2 O2 C3 170.4(3) . . . . ?
O1 Al2 O2 Al1 1.26(9) . . . . ?
C13 Al2 O2 Al1 -113.0(9) . . . . ?
C13' Al2 O2 Al1 117.1(8) . . . . ?
Cl1' Al2 O2 Al1 -113.1(4) . . . . ?
Cl1 Al2 O2 Al1 110.65(13) . . . . ?
O6 Al1 O2 C3 92.8(3) . . . . ?
O1 Al1 O2 C3 -171.6(3) . . . . ?
O5 Al1 O2 C3 142.4(4) . . . . ?
O4 Al1 O2 C3 -1.5(3) . . . . ?
O3 Al1 O2 C3 -78.2(3) . . . . ?
Al3 Al1 O2 C3 -39.6(3) . . . . ?
Al4 Al1 O2 C3 100.4(3) . . . . ?
Al2 Al1 O2 C3 -170.4(3) . . . . ?
O6 Al1 O2 Al2 -96.81(10) . . . . ?
O1 Al1 O2 Al2 -1.22(9) . . . . ?
O5 Al1 O2 Al2 -47.2(5) . . . . ?
O4 Al1 O2 Al2 168.82(10) . . . . ?
O3 Al1 O2 Al2 92.18(10) . . . . ?
Al3 Al1 O2 Al2 130.77(8) . . . . ?
Al4 Al1 O2 Al2 -89.20(11) . . . . ?
O4 Al3 O3 C5 172.0(3) . . . . ?
C14 Al3 O3 C5 52.8(3) . . . . ?
Cl2 Al3 O3 C5 -81.6(3) . . . . ?
Al1 Al3 O3 C5 176.2(3) . . . . ?
O4 Al3 O3 Al1 -4.21(10) . . . . ?
C14 Al3 O3 Al1 -123.46(14) . . . . ?
Cl2 Al3 O3 Al1 102.21(9) . . . . ?
O6 Al1 O3 C5 135.8(4) . . . . ?
O1 Al1 O3 C5 -4.5(3) . . . . ?
O5 Al1 O3 C5 91.3(3) . . . . ?
O4 Al1 O3 C5 -172.3(3) . . . . ?
O2 Al1 O3 C5 -80.9(3) . . . . ?
Al3 Al1 O3 C5 -176.3(3) . . . . ?
Al4 Al1 O3 C5 100.4(3) . . . . ?
Al2 Al1 O3 C5 -42.6(3) . . . . ?
O6 Al1 O3 Al3 -47.9(4) . . . . ?
O1 Al1 O3 Al3 171.86(10) . . . . ?
O5 Al1 O3 Al3 -92.40(10) . . . . ?
O4 Al1 O3 Al3 4.05(9) . . . . ?
O2 Al1 O3 Al3 95.42(10) . . . . ?
Al4 Al1 O3 Al3 -83.28(11) . . . . ?
Al2 Al1 O3 Al3 133.73(8) . . . . ?
O3 Al3 O4 C7 169.0(2) . . . . ?
C14 Al3 O4 C7 -74.9(3) . . . . ?
Cl2 Al3 O4 C7 57.4(2) . . . . ?
Al1 Al3 O4 C7 164.7(3) . . . . ?
O3 Al3 O4 Al1 4.22(10) . . . . ?
C14 Al3 O4 Al1 120.38(14) . . . . ?
Cl2 Al3 O4 Al1 -107.31(9) . . . . ?
O6 Al1 O4 C7 0.1(3) . . . . ?
O1 Al1 O4 C7 137.0(4) . . . . ?
O5 Al1 O4 C7 -76.7(3) . . . . ?
O3 Al1 O4 C7 -168.1(3) . . . . ?
O2 Al1 O4 C7 96.2(3) . . . . ?
Al3 Al1 O4 C7 -164.0(3) . . . . ?
Al4 Al1 O4 C7 -38.3(3) . . . . ?
Al2 Al1 O4 C7 105.2(2) . . . . ?
O6 Al1 O4 Al3 164.10(10) . . . . ?
O1 Al1 O4 Al3 -59.0(4) . . . . ?
O5 Al1 O4 Al3 87.37(10) . . . . ?
O3 Al1 O4 Al3 -4.06(9) . . . . ?
O2 Al1 O4 Al3 -99.75(10) . . . . ?
Al4 Al1 O4 Al3 125.70(8) . . . . ?
Al2 Al1 O4 Al3 -90.76(11) . . . . ?
O6 Al4 O5 C9 -173.8(2) . . . . ?
C15' Al4 O5 C9 -60.1(11) . . . . ?
C15 Al4 O5 C9 70.7(10) . . . . ?
Cl3' Al4 O5 C9 73.3(3) . . . . ?
Cl3 Al4 O5 C9 -63.5(3) . . . . ?
Al1 Al4 O5 C9 -174.3(3) . . . . ?
O6 Al4 O5 Al1 0.54(9) . . . . ?
C15' Al4 O5 Al1 114.3(11) . . . . ?
C15 Al4 O5 Al1 -115.0(9) . . . . ?
Cl3' Al4 O5 Al1 -112.4(3) . . . . ?
Cl3 Al4 O5 Al1 110.9(2) . . . . ?
O6 Al1 O5 C9 173.6(2) . . . . ?
O1 Al1 O5 C9 77.9(2) . . . . ?
O4 Al1 O5 C9 -93.9(2) . . . . ?
O3 Al1 O5 C9 -17.2(2) . . . . ?
O2 Al1 O5 C9 122.5(4) . . . . ?
Al3 Al1 O5 C9 -55.6(2) . . . . ?
Al4 Al1 O5 C9 174.2(3) . . . . ?
Al2 Al1 O5 C9 84.2(2) . . . . ?
O6 Al1 O5 Al4 -0.52(9) . . . . ?
O1 Al1 O5 Al4 -96.25(10) . . . . ?
O4 Al1 O5 Al4 91.98(10) . . . . ?
O3 Al1 O5 Al4 168.66(10) . . . . ?
O2 Al1 O5 Al4 -51.7(5) . . . . ?
Al3 Al1 O5 Al4 130.27(8) . . . . ?
Al2 Al1 O5 Al4 -89.98(11) . . . . ?
O5 Al4 O6 C11 168.1(3) . . . . ?
C15' Al4 O6 C11 54.3(11) . . . . ?
C15 Al4 O6 C11 -74.5(9) . . . . ?
Cl3' Al4 O6 C11 -80.6(3) . . . . ?
Cl3 Al4 O6 C11 57.0(3) . . . . ?
Al1 Al4 O6 C11 168.6(3) . . . . ?
O5 Al4 O6 Al1 -0.54(9) . . . . ?
C15' Al4 O6 Al1 -114.3(11) . . . . ?
C15 Al4 O6 Al1 116.9(9) . . . . ?
Cl3' Al4 O6 Al1 110.8(2) . . . . ?
Cl3 Al4 O6 Al1 -111.61(19) . . . . ?
O1 Al1 O6 C11 -73.9(3) . . . . ?
O5 Al1 O6 C11 -167.9(3) . . . . ?
O4 Al1 O6 C11 95.9(3) . . . . ?
O3 Al1 O6 C11 146.0(4) . . . . ?
O2 Al1 O6 C11 2.7(3) . . . . ?
Al3 Al1 O6 C11 108.8(2) . . . . ?
Al4 Al1 O6 C11 -168.4(3) . . . . ?
Al2 Al1 O6 C11 -35.6(3) . . . . ?
O1 Al1 O6 Al4 94.50(10) . . . . ?
O5 Al1 O6 Al4 0.52(9) . . . . ?
O4 Al1 O6 Al4 -95.68(10) . . . . ?
O3 Al1 O6 Al4 -45.6(4) . . . . ?
O2 Al1 O6 Al4 171.10(9) . . . . ?
Al3 Al1 O6 Al4 -82.80(11) . . . . ?
Al2 Al1 O6 Al4 132.80(8) . . . . ?
Al2 O1 C1 C2 19.5(5) . . . . ?
Al1 O1 C1 C2 -173.1(3) . . . . ?
Al2 O2 C3 C4 6.8(5) . . . . ?
Al1 O2 C3 C4 174.6(2) . . . . ?
Al3 O3 C5 C6 15.7(5) . . . . ?
Al1 O3 C5 C6 -169.1(2) . . . . ?
Al3 O4 C7 C8 46.1(4) . . . . ?
Al1 O4 C7 C8 -153.7(2) . . . . ?
Al4 O5 C9 C10 -26.5(4) . . . . ?
Al1 O5 C9 C10 160.8(2) . . . . ?
Al4 O6 C11 C12 27.8(4) . . . . ?
Al1 O6 C11 C12 -166.7(2) . . . . ?
